data_4064031
loop_
_publ_author_name
'Samanamu, Christian R.'
'Amadoruge, Monika L.'
'Yoder, Claude H.'
'Golen, James A.'
'Moore, Curtis E.'
'Rheingold, Arnold L.'
'Materer, Nicholas F.'
'Weinert, Charles S.'

_publ_section_title
;
 Syntheses, Structures, and Electronic Properties of the Branched
 Oligogermanes (Ph3Ge)3GeH and (Ph3Ge)3GeX (X = Cl, Br, I)&#x2020;
;
_journal_issue 5
_journal_name_full Organometallics
_journal_page_first 1046
_journal_paper_doi 10.1021/om101091c
_journal_volume 30
_journal_year 2011
_chemical_formula_moiety 'C54 H45 Ge4 I, 0.5(C6 H6)'
_chemical_formula_sum 'C57 H48 Ge4 I'
_chemical_formula_weight 1150.21
_chemical_name_common 'COMPOUND 5'
_chemical_name_systematic
;
 ?
;
_space_group_IT_number 2
_symmetry_cell_setting triclinic
_symmetry_space_group_name_Hall '-P 1'
_symmetry_space_group_name_H-M 'P -1'
_atom_sites_solution_hydrogens geom
_atom_sites_solution_primary direct
_atom_sites_solution_secondary difmap
_audit_creation_method SHELXL-97
_cell_angle_alpha 86.077(2)
_cell_angle_beta 69.500(2)
_cell_angle_gamma 86.651(2)
_cell_formula_units_Z 2
_cell_length_a 12.7545(13)
_cell_length_b 13.2977(12)
_cell_length_c 15.1657(15)
_cell_measurement_reflns_used 9920
_cell_measurement_temperature 100(2)
_cell_measurement_theta_max 26.42
_cell_measurement_theta_min 2.58
_cell_volume 2402.0(4)
_computing_cell_refinement 'Bruker SAINT'
_computing_data_collection 'Bruker APEX2'
_computing_data_reduction 'Bruker SAINT'
_computing_molecular_graphics 'Bruker SHELXTL'
_computing_publication_material 'Bruker SHELXTL'
_computing_structure_refinement 'SHELXL-97 (Sheldrick, 1997)'
_computing_structure_solution 'SHELXS-97 (Sheldrick, 1990)'
_diffrn_ambient_temperature 100(2)
_diffrn_measured_fraction_theta_full 0.924
_diffrn_measured_fraction_theta_max 0.908
_diffrn_measurement_device_type 'Bruker APEX-II CCD'
_diffrn_measurement_method '\f and \w scans'
_diffrn_radiation_monochromator graphite
_diffrn_radiation_source 'fine-focus sealed tube'
_diffrn_radiation_type MoK\a
_diffrn_radiation_wavelength 0.71073
_diffrn_reflns_av_R_equivalents 0.0394
_diffrn_reflns_av_sigmaI/netI 0.0535
_diffrn_reflns_limit_h_max 15
_diffrn_reflns_limit_h_min -13
_diffrn_reflns_limit_k_max 16
_diffrn_reflns_limit_k_min -16
_diffrn_reflns_limit_l_max 18
_diffrn_reflns_limit_l_min -18
_diffrn_reflns_number 20853
_diffrn_reflns_theta_full 25.00
_diffrn_reflns_theta_max 26.46
_diffrn_reflns_theta_min 1.44
_diffrn_standards_number 0
_exptl_absorpt_coefficient_mu 3.159
_exptl_absorpt_correction_T_max 0.6487
_exptl_absorpt_correction_T_min 0.5056
_exptl_absorpt_correction_type multi-scan
_exptl_absorpt_process_details sadabs
_exptl_crystal_colour colourless
_exptl_crystal_density_diffrn 1.590
_exptl_crystal_density_method 'not measured'
_exptl_crystal_description BLOCK
_exptl_crystal_F_000 1142
_exptl_crystal_size_max 0.25
_exptl_crystal_size_mid 0.20
_exptl_crystal_size_min 0.15
_refine_diff_density_max 0.464
_refine_diff_density_min -0.465
_refine_diff_density_rms 0.099
_refine_ls_extinction_method none
_refine_ls_goodness_of_fit_ref 1.024
_refine_ls_hydrogen_treatment constr
_refine_ls_matrix_type full
_refine_ls_number_parameters 559
_refine_ls_number_reflns 8994
_refine_ls_number_restraints 0
_refine_ls_restrained_S_all 1.024
_refine_ls_R_factor_all 0.0457
_refine_ls_R_factor_gt 0.0329
_refine_ls_shift/su_max 0.012
_refine_ls_shift/su_mean 0.001
_refine_ls_structure_factor_coef Fsqd
_refine_ls_weighting_details 'calc w=1/[\s^2^(Fo^2^)+(0.0249P)^2^+1.3979P] where P=(Fo^2^+2Fc^2^)/3'
_refine_ls_weighting_scheme calc
_refine_ls_wR_factor_gt 0.0689
_refine_ls_wR_factor_ref 0.0768
_reflns_number_gt 7324
_reflns_number_total 8994
_reflns_threshold_expression >2sigma(I)
_cod_data_source_file om101091c_si_002.cif
_cod_data_source_block wein99
_cod_depositor_comments
;
The following automatic conversions were performed:

'_symmetry_cell_setting' value 'Triclinic' changed to 'triclinic'
according to /home/saulius/struct/CIF-dictionaries/cif_core.dic
dictionary named 'cif_core.dic' version 2.4.1 from 2010-06-29.

Automatic conversion script
Id: cif_fix_values 1715 2011-07-08 13:25:40Z adriana 
;
_cod_original_sg_symbol_H-M P-1
_cod_database_code 4064031
_alert_a_response_comment
;
Although the extent of data collection is only 92 % the
quality of data is excellent.
;

loop_
_symmetry_equiv_pos_as_xyz
'x, y, z'
'-x, -y, -z'

loop_
_atom_site_label
_atom_site_type_symbol
_atom_site_fract_x
_atom_site_fract_y
_atom_site_fract_z
_atom_site_U_iso_or_equiv
_atom_site_adp_type
_atom_site_occupancy
_atom_site_symmetry_multiplicity
_atom_site_calc_flag
_atom_site_refinement_flags
C1 C 0.7867(3) 0.4649(2) 0.7444(3) 0.0217(9) Uani 1 1 d .
C2 C 0.7594(3) 0.4492(3) 0.8420(3) 0.0272(9) Uani 1 1 d .
H2 H 0.6921 0.4791 0.8830 0.033 Uiso 1 1 calc R
C3 C 0.8280(4) 0.3911(3) 0.8799(3) 0.0347(11) Uani 1 1 d .
H3 H 0.8069 0.3798 0.9463 0.042 Uiso 1 1 calc R
C4 C 0.9275(4) 0.3494(3) 0.8211(3) 0.0342(10) Uani 1 1 d .
H4 H 0.9745 0.3088 0.8469 0.041 Uiso 1 1 calc R
C5 C 0.9585(3) 0.3664(3) 0.7250(3) 0.0288(10) Uani 1 1 d .
H5 H 1.0282 0.3397 0.6848 0.035 Uiso 1 1 calc R
C6 C 0.8886(3) 0.4222(3) 0.6872(3) 0.0249(9) Uani 1 1 d .
H6 H 0.9101 0.4319 0.6207 0.030 Uiso 1 1 calc R
C7 C 0.7027(3) 0.4865(2) 0.5694(3) 0.0217(9) Uani 1 1 d .
C8 C 0.8043(3) 0.4886(2) 0.4934(3) 0.0235(9) Uani 1 1 d .
H8 H 0.8678 0.5161 0.5005 0.028 Uiso 1 1 calc R
C9 C 0.8131(3) 0.4510(3) 0.4079(3) 0.0261(9) Uani 1 1 d .
H9 H 0.8827 0.4525 0.3571 0.031 Uiso 1 1 calc R
C10 C 0.7216(3) 0.4115(3) 0.3962(3) 0.0295(10) Uani 1 1 d .
H10 H 0.7276 0.3868 0.3373 0.035 Uiso 1 1 calc R
C11 C 0.6207(3) 0.4081(3) 0.4710(3) 0.0300(10) Uani 1 1 d .
H11 H 0.5577 0.3800 0.4636 0.036 Uiso 1 1 calc R
C12 C 0.6116(3) 0.4455(3) 0.5562(3) 0.0259(9) Uani 1 1 d .
H12 H 0.5418 0.4432 0.6067 0.031 Uiso 1 1 calc R
C13 C 0.5315(3) 0.5168(3) 0.7730(3) 0.0210(9) Uani 1 1 d .
C14 C 0.5048(3) 0.4228(3) 0.8215(3) 0.0264(9) Uani 1 1 d .
H14 H 0.5626 0.3726 0.8162 0.032 Uiso 1 1 calc R
C15 C 0.3956(3) 0.4019(3) 0.8771(3) 0.0303(10) Uani 1 1 d .
H15 H 0.3790 0.3376 0.9090 0.036 Uiso 1 1 calc R
C16 C 0.3109(3) 0.4741(3) 0.8863(3) 0.0299(10) Uani 1 1 d .
H16 H 0.2363 0.4606 0.9257 0.036 Uiso 1 1 calc R
C17 C 0.3358(3) 0.5672(3) 0.8372(3) 0.0304(10) Uani 1 1 d .
H17 H 0.2775 0.6166 0.8417 0.036 Uiso 1 1 calc R
C18 C 0.4439(3) 0.5877(3) 0.7823(3) 0.0255(9) Uani 1 1 d .
H18 H 0.4596 0.6519 0.7499 0.031 Uiso 1 1 calc R
C19 C 0.6604(3) 0.8123(3) 0.4662(3) 0.0216(9) Uani 1 1 d .
C20 C 0.6643(3) 0.7144(3) 0.4379(3) 0.0286(10) Uani 1 1 d .
H20 H 0.6532 0.6596 0.4834 0.034 Uiso 1 1 calc R
C21 C 0.6840(4) 0.6953(3) 0.3445(3) 0.0334(10) Uani 1 1 d .
H21 H 0.6858 0.6280 0.3266 0.040 Uiso 1 1 calc R
C22 C 0.7012(3) 0.7741(3) 0.2777(3) 0.0333(10) Uani 1 1 d .
H22 H 0.7158 0.7610 0.2136 0.040 Uiso 1 1 calc R
C23 C 0.6971(3) 0.8723(3) 0.3038(3) 0.0310(10) Uani 1 1 d .
H23 H 0.7079 0.9267 0.2579 0.037 Uiso 1 1 calc R
C24 C 0.6773(3) 0.8911(3) 0.3973(3) 0.0243(9) Uani 1 1 d .
H24 H 0.6751 0.9587 0.4148 0.029 Uiso 1 1 calc R
C25 C 0.4703(3) 0.8438(2) 0.6693(3) 0.0228(9) Uani 1 1 d .
C26 C 0.3912(3) 0.8299(2) 0.6276(3) 0.0243(9) Uani 1 1 d .
H26 H 0.4152 0.8209 0.5618 0.029 Uiso 1 1 calc R
C27 C 0.2773(3) 0.8289(3) 0.6808(3) 0.0304(10) Uani 1 1 d .
H27 H 0.2245 0.8190 0.6513 0.037 Uiso 1 1 calc R
C28 C 0.2407(4) 0.8426(3) 0.7774(3) 0.0334(11) Uani 1 1 d .
H28 H 0.1631 0.8420 0.8139 0.040 Uiso 1 1 calc R
C29 C 0.3188(3) 0.8570(3) 0.8196(3) 0.0317(10) Uani 1 1 d .
H29 H 0.2947 0.8652 0.8855 0.038 Uiso 1 1 calc R
C30 C 0.4319(3) 0.8593(3) 0.7661(3) 0.0260(9) Uani 1 1 d .
H30 H 0.4842 0.8716 0.7955 0.031 Uiso 1 1 calc R
C31 C 0.6799(3) 0.9807(3) 0.5929(3) 0.0225(9) Uani 1 1 d .
C32 C 0.6034(3) 1.0585(3) 0.6333(3) 0.0280(9) Uani 1 1 d .
H32 H 0.5281 1.0434 0.6697 0.034 Uiso 1 1 calc R
C33 C 0.6363(4) 1.1584(3) 0.6208(3) 0.0308(10) Uani 1 1 d .
H33 H 0.5837 1.2107 0.6489 0.037 Uiso 1 1 calc R
C34 C 0.7454(4) 1.1810(3) 0.5675(3) 0.0319(10) Uani 1 1 d .
H34 H 0.7676 1.2490 0.5582 0.038 Uiso 1 1 calc R
C35 C 0.8222(4) 1.1045(3) 0.5277(3) 0.0305(10) Uani 1 1 d .
H35 H 0.8974 1.1200 0.4915 0.037 Uiso 1 1 calc R
C36 C 0.7897(3) 1.0052(3) 0.5403(3) 0.0250(9) Uani 1 1 d .
H36 H 0.8432 0.9532 0.5128 0.030 Uiso 1 1 calc R
C37 C 0.8693(3) 0.7069(2) 0.8542(2) 0.0200(8) Uani 1 1 d .
C38 C 0.9492(3) 0.6371(3) 0.8057(3) 0.0279(9) Uani 1 1 d .
H38 H 0.9523 0.6201 0.7450 0.033 Uiso 1 1 calc R
C39 C 1.0254(3) 0.5913(3) 0.8442(3) 0.0325(10) Uani 1 1 d .
H39 H 1.0814 0.5449 0.8089 0.039 Uiso 1 1 calc R
C40 C 1.0201(3) 0.6128(3) 0.9330(3) 0.0301(10) Uani 1 1 d .
H40 H 1.0713 0.5809 0.9598 0.036 Uiso 1 1 calc R
C41 C 0.9395(4) 0.6811(4) 0.9825(3) 0.0501(13) Uani 1 1 d .
H41 H 0.9352 0.6969 1.0438 0.060 Uiso 1 1 calc R
C42 C 0.8650(4) 0.7266(3) 0.9437(3) 0.0405(11) Uani 1 1 d .
H42 H 0.8092 0.7729 0.9793 0.049 Uiso 1 1 calc R
C43 C 0.8454(3) 0.9164(2) 0.7628(2) 0.0181(8) Uani 1 1 d .
C44 C 0.9621(3) 0.9128(3) 0.7268(2) 0.0227(9) Uani 1 1 d .
H44 H 1.0015 0.8493 0.7219 0.027 Uiso 1 1 calc R
C45 C 1.0219(3) 1.0007(3) 0.6979(3) 0.0285(10) Uani 1 1 d .
H45 H 1.1015 0.9974 0.6740 0.034 Uiso 1 1 calc R
C46 C 0.9643(3) 1.0931(3) 0.7043(3) 0.0277(10) Uani 1 1 d .
H46 H 1.0046 1.1533 0.6843 0.033 Uiso 1 1 calc R
C47 C 0.8489(3) 1.0981(3) 0.7394(3) 0.0270(9) Uani 1 1 d .
H47 H 0.8097 1.1615 0.7439 0.032 Uiso 1 1 calc R
C48 C 0.7905(3) 1.0103(3) 0.7681(3) 0.0243(9) Uani 1 1 d .
H48 H 0.7110 1.0143 0.7921 0.029 Uiso 1 1 calc R
C49 C 0.6295(3) 0.8083(3) 0.9107(3) 0.0237(9) Uani 1 1 d .
C50 C 0.6164(4) 0.8813(3) 0.9760(3) 0.0348(11) Uani 1 1 d .
H50 H 0.6739 0.9277 0.9658 0.042 Uiso 1 1 calc R
C51 C 0.5208(4) 0.8872(3) 1.0555(3) 0.0513(15) Uani 1 1 d .
H51 H 0.5134 0.9370 1.0996 0.062 Uiso 1 1 calc R
C52 C 0.4363(4) 0.8207(4) 1.0708(3) 0.0565(16) Uani 1 1 d .
H52 H 0.3717 0.8237 1.1262 0.068 Uiso 1 1 calc R
C53 C 0.4455(4) 0.7500(3) 1.0059(3) 0.0462(13) Uani 1 1 d .
H53 H 0.3857 0.7064 1.0150 0.055 Uiso 1 1 calc R
C54 C 0.5424(3) 0.7425(3) 0.9270(3) 0.0330(10) Uani 1 1 d .
H54 H 0.5494 0.6921 0.8837 0.040 Uiso 1 1 calc R
C55 C 0.1091(5) 0.0308(4) 0.9633(4) 0.0584(15) Uani 1 1 d .
H55A H 0.1839 0.0525 0.9383 0.070 Uiso 1 1 calc R
C56 C 0.0347(6) 0.0614(4) 0.9197(4) 0.0633(16) Uani 1 1 d .
H56A H 0.0583 0.1036 0.8637 0.076 Uiso 1 1 calc R
C57 C 0.0754(5) -0.0314(4) 1.0433(4) 0.0637(16) Uani 1 1 d .
H57A H 0.1273 -0.0540 1.0733 0.076 Uiso 1 1 calc R
Ge1 Ge 0.72923(3) 0.72089(2) 0.67298(3) 0.01749(10) Uani 1 1 d .
Ge2 Ge 0.68555(3) 0.54027(3) 0.69076(3) 0.01969(10) Uani 1 1 d .
Ge3 Ge 0.63033(3) 0.84421(3) 0.59706(3) 0.01984(10) Uani 1 1 d .
Ge4 Ge 0.76854(3) 0.78965(3) 0.80420(3) 0.01773(10) Uani 1 1 d .
I1 I 0.92928(2) 0.717994(16) 0.548798(17) 0.02307(8) Uani 1 1 d .

loop_
_atom_site_aniso_label
_atom_site_aniso_U_11
_atom_site_aniso_U_22
_atom_site_aniso_U_33
_atom_site_aniso_U_23
_atom_site_aniso_U_13
_atom_site_aniso_U_12
C1 0.023(2) 0.0186(16) 0.027(2) 0.0000(15) -0.0132(17) -0.0015(15)
C2 0.025(2) 0.031(2) 0.027(2) 0.0006(17) -0.0114(19) -0.0015(18)
C3 0.042(3) 0.038(2) 0.030(2) 0.0061(18) -0.021(2) -0.008(2)
C4 0.040(3) 0.0258(19) 0.048(3) 0.0049(19) -0.031(2) 0.0014(19)
C5 0.030(2) 0.0205(17) 0.042(3) -0.0035(17) -0.021(2) 0.0074(17)
C6 0.024(2) 0.0233(18) 0.029(2) -0.0054(16) -0.0106(18) 0.0032(16)
C7 0.025(2) 0.0143(15) 0.028(2) 0.0011(14) -0.0123(18) 0.0008(15)
C8 0.023(2) 0.0214(17) 0.030(2) 0.0000(15) -0.0144(18) -0.0018(16)
C9 0.028(2) 0.0225(18) 0.028(2) -0.0003(16) -0.0106(19) 0.0038(17)
C10 0.037(3) 0.0258(19) 0.032(2) -0.0052(17) -0.018(2) 0.0000(18)
C11 0.029(2) 0.0237(18) 0.046(3) -0.0003(18) -0.025(2) -0.0023(17)
C12 0.022(2) 0.0198(17) 0.036(2) -0.0001(16) -0.0112(19) 0.0013(16)
C13 0.016(2) 0.0236(17) 0.025(2) 0.0002(15) -0.0094(17) -0.0055(16)
C14 0.022(2) 0.0256(18) 0.029(2) 0.0019(16) -0.0076(18) 0.0018(16)
C15 0.024(2) 0.0263(19) 0.037(2) 0.0118(17) -0.008(2) -0.0051(18)
C16 0.019(2) 0.037(2) 0.027(2) 0.0012(17) -0.0010(18) -0.0025(18)
C17 0.025(2) 0.0276(19) 0.038(2) -0.0013(17) -0.012(2) 0.0040(17)
C18 0.021(2) 0.0211(17) 0.033(2) 0.0031(16) -0.0085(18) -0.0053(16)
C19 0.013(2) 0.0245(17) 0.028(2) 0.0019(15) -0.0088(17) -0.0007(15)
C20 0.030(2) 0.0232(18) 0.035(2) 0.0032(17) -0.015(2) -0.0027(17)
C21 0.042(3) 0.0244(19) 0.039(3) -0.0049(18) -0.021(2) 0.0033(18)
C22 0.035(3) 0.040(2) 0.027(2) -0.0021(18) -0.014(2) 0.002(2)
C23 0.037(3) 0.031(2) 0.026(2) 0.0090(17) -0.014(2) -0.0030(19)
C24 0.023(2) 0.0232(17) 0.029(2) 0.0034(15) -0.0139(18) -0.0020(16)
C25 0.020(2) 0.0154(16) 0.032(2) 0.0042(15) -0.0091(18) 0.0005(15)
C26 0.023(2) 0.0183(17) 0.032(2) 0.0017(15) -0.0107(18) -0.0002(16)
C27 0.021(2) 0.0246(19) 0.048(3) 0.0039(18) -0.016(2) -0.0022(17)
C28 0.019(2) 0.0263(19) 0.049(3) 0.0076(18) -0.007(2) 0.0014(17)
C29 0.026(2) 0.031(2) 0.031(2) 0.0045(17) -0.005(2) 0.0064(18)
C30 0.024(2) 0.0234(18) 0.033(2) 0.0041(16) -0.0134(19) 0.0020(16)
C31 0.023(2) 0.0206(17) 0.026(2) 0.0049(15) -0.0125(17) -0.0030(16)
C32 0.023(2) 0.0251(18) 0.040(2) 0.0027(17) -0.0169(19) -0.0017(17)
C33 0.034(3) 0.0223(18) 0.041(3) -0.0003(17) -0.019(2) 0.0024(18)
C34 0.042(3) 0.0214(18) 0.040(2) 0.0063(17) -0.024(2) -0.0091(18)
C35 0.033(3) 0.030(2) 0.029(2) 0.0060(17) -0.0111(19) -0.0094(19)
C36 0.027(2) 0.0208(17) 0.028(2) 0.0030(15) -0.0110(18) -0.0031(16)
C37 0.017(2) 0.0236(17) 0.0187(19) 0.0008(14) -0.0058(16) -0.0038(15)
C38 0.027(2) 0.032(2) 0.031(2) -0.0085(17) -0.0168(19) 0.0066(18)
C39 0.027(2) 0.033(2) 0.040(3) -0.0105(19) -0.015(2) 0.0077(18)
C40 0.025(2) 0.037(2) 0.033(2) 0.0076(18) -0.0169(19) -0.0009(18)
C41 0.051(3) 0.075(3) 0.031(3) -0.018(2) -0.025(2) 0.024(3)
C42 0.039(3) 0.056(3) 0.032(3) -0.013(2) -0.022(2) 0.027(2)
C43 0.019(2) 0.0227(17) 0.0133(17) -0.0023(14) -0.0062(15) -0.0001(15)
C44 0.023(2) 0.0210(17) 0.022(2) -0.0045(15) -0.0054(17) 0.0002(16)
C45 0.025(2) 0.0289(19) 0.028(2) -0.0007(16) -0.0038(18) -0.0057(17)
C46 0.033(2) 0.0224(18) 0.026(2) 0.0019(15) -0.0077(19) -0.0069(17)
C47 0.035(3) 0.0188(17) 0.027(2) -0.0012(15) -0.0107(19) 0.0052(17)
C48 0.023(2) 0.0291(19) 0.020(2) -0.0051(15) -0.0060(17) 0.0020(17)
C49 0.018(2) 0.0291(18) 0.022(2) 0.0081(15) -0.0071(17) 0.0072(16)
C50 0.040(3) 0.0267(19) 0.027(2) 0.0052(17) -0.001(2) 0.0082(19)
C51 0.061(4) 0.034(2) 0.034(3) 0.0045(19) 0.011(3) 0.022(2)
C52 0.044(3) 0.050(3) 0.043(3) 0.025(2) 0.018(3) 0.020(2)
C53 0.021(3) 0.052(3) 0.053(3) 0.027(2) -0.003(2) 0.001(2)
C54 0.025(2) 0.039(2) 0.032(2) 0.0154(18) -0.009(2) 0.0025(19)
C55 0.060(4) 0.064(3) 0.052(4) -0.020(3) -0.020(3) 0.001(3)
C56 0.089(5) 0.065(3) 0.043(3) -0.006(3) -0.031(3) -0.007(3)
C57 0.065(4) 0.083(4) 0.049(4) -0.006(3) -0.027(3) -0.004(3)
Ge1 0.0152(2) 0.01733(17) 0.0199(2) 0.00080(14) -0.00639(17) -0.00098(15)
Ge2 0.0182(2) 0.01770(17) 0.0234(2) 0.00117(15) -0.00789(17) -0.00103(16)
Ge3 0.0180(2) 0.01814(17) 0.0246(2) 0.00323(15) -0.00953(17) -0.00241(16)
Ge4 0.0157(2) 0.01860(17) 0.0182(2) -0.00027(14) -0.00532(16) 0.00008(15)
I1 0.01683(14) 0.02569(12) 0.02427(14) -0.00325(10) -0.00337(11) -0.00324(10)

loop_
_atom_type_symbol
_atom_type_description
_atom_type_scat_dispersion_real
_atom_type_scat_dispersion_imag
_atom_type_scat_source
C C 0.0033 0.0016 'International Tables Vol C Tables 4.2.6.8 and 6.1.1.4'
H H 0.0000 0.0000 'International Tables Vol C Tables 4.2.6.8 and 6.1.1.4'
Ge Ge 0.1547 1.8001 'International Tables Vol C Tables 4.2.6.8 and 6.1.1.4'
I I -0.4742 1.8119 'International Tables Vol C Tables 4.2.6.8 and 6.1.1.4'

loop_
_geom_angle_atom_site_label_1
_geom_angle_atom_site_label_2
_geom_angle_atom_site_label_3
_geom_angle
_geom_angle_site_symmetry_1
_geom_angle_site_symmetry_3
C2 C1 C6 117.0(4) . .
C2 C1 Ge2 121.4(3) . .
C6 C1 Ge2 121.6(3) . .
C3 C2 C1 121.5(4) . .
C3 C2 H2 119.3 . .
C1 C2 H2 119.3 . .
C4 C3 C2 119.8(4) . .
C4 C3 H3 120.1 . .
C2 C3 H3 120.1 . .
C5 C4 C3 120.1(4) . .
C5 C4 H4 119.9 . .
C3 C4 H4 119.9 . .
C4 C5 C6 120.0(4) . .
C4 C5 H5 120.0 . .
C6 C5 H5 120.0 . .
C5 C6 C1 121.6(4) . .
C5 C6 H6 119.2 . .
C1 C6 H6 119.2 . .
C12 C7 C8 117.9(3) . .
C12 C7 Ge2 119.9(3) . .
C8 C7 Ge2 122.2(3) . .
C9 C8 C7 120.7(3) . .
C9 C8 H8 119.6 . .
C7 C8 H8 119.6 . .
C10 C9 C8 120.4(4) . .
C10 C9 H9 119.8 . .
C8 C9 H9 119.8 . .
C9 C10 C11 119.6(4) . .
C9 C10 H10 120.2 . .
C11 C10 H10 120.2 . .
C12 C11 C10 120.2(4) . .
C12 C11 H11 119.9 . .
C10 C11 H11 119.9 . .
C11 C12 C7 121.2(4) . .
C11 C12 H12 119.4 . .
C7 C12 H12 119.4 . .
C18 C13 C14 117.5(3) . .
C18 C13 Ge2 122.9(3) . .
C14 C13 Ge2 119.5(3) . .
C15 C14 C13 121.1(4) . .
C15 C14 H14 119.5 . .
C13 C14 H14 119.5 . .
C16 C15 C14 120.2(3) . .
C16 C15 H15 119.9 . .
C14 C15 H15 119.9 . .
C15 C16 C17 119.4(4) . .
C15 C16 H16 120.3 . .
C17 C16 H16 120.3 . .
C18 C17 C16 120.3(4) . .
C18 C17 H17 119.9 . .
C16 C17 H17 119.9 . .
C17 C18 C13 121.5(3) . .
C17 C18 H18 119.2 . .
C13 C18 H18 119.2 . .
C20 C19 C24 117.8(4) . .
C20 C19 Ge3 123.2(3) . .
C24 C19 Ge3 119.0(3) . .
C21 C20 C19 121.3(4) . .
C21 C20 H20 119.4 . .
C19 C20 H20 119.4 . .
C22 C21 C20 120.0(4) . .
C22 C21 H21 120.0 . .
C20 C21 H21 120.0 . .
C23 C22 C21 120.0(4) . .
C23 C22 H22 120.0 . .
C21 C22 H22 120.0 . .
C22 C23 C24 119.8(4) . .
C22 C23 H23 120.1 . .
C24 C23 H23 120.1 . .
C23 C24 C19 121.0(3) . .
C23 C24 H24 119.5 . .
C19 C24 H24 119.5 . .
C26 C25 C30 118.0(3) . .
C26 C25 Ge3 122.1(3) . .
C30 C25 Ge3 119.9(3) . .
C27 C26 C25 121.1(4) . .
C27 C26 H26 119.5 . .
C25 C26 H26 119.5 . .
C26 C27 C28 120.2(4) . .
C26 C27 H27 119.9 . .
C28 C27 H27 119.9 . .
C29 C28 C27 119.3(4) . .
C29 C28 H28 120.4 . .
C27 C28 H28 120.4 . .
C28 C29 C30 120.4(4) . .
C28 C29 H29 119.8 . .
C30 C29 H29 119.8 . .
C29 C30 C25 121.1(4) . .
C29 C30 H30 119.5 . .
C25 C30 H30 119.5 . .
C32 C31 C36 118.3(3) . .
C32 C31 Ge3 120.7(3) . .
C36 C31 Ge3 120.6(3) . .
C31 C32 C33 120.7(4) . .
C31 C32 H32 119.7 . .
C33 C32 H32 119.7 . .
C34 C33 C32 120.0(4) . .
C34 C33 H33 120.0 . .
C32 C33 H33 120.0 . .
C35 C34 C33 119.9(3) . .
C35 C34 H34 120.1 . .
C33 C34 H34 120.1 . .
C34 C35 C36 120.2(4) . .
C34 C35 H35 119.9 . .
C36 C35 H35 119.9 . .
C35 C36 C31 121.0(3) . .
C35 C36 H36 119.5 . .
C31 C36 H36 119.5 . .
C38 C37 C42 117.5(4) . .
C38 C37 Ge4 125.9(3) . .
C42 C37 Ge4 116.3(3) . .
C37 C38 C39 121.1(4) . .
C37 C38 H38 119.5 . .
C39 C38 H38 119.5 . .
C40 C39 C38 120.2(4) . .
C40 C39 H39 119.9 . .
C38 C39 H39 119.9 . .
C39 C40 C41 119.1(4) . .
C39 C40 H40 120.5 . .
C41 C40 H40 120.5 . .
C40 C41 C42 120.3(4) . .
C40 C41 H41 119.9 . .
C42 C41 H41 119.9 . .
C41 C42 C37 121.7(4) . .
C41 C42 H42 119.1 . .
C37 C42 H42 119.1 . .
C48 C43 C44 118.0(3) . .
C48 C43 Ge4 123.7(3) . .
C44 C43 Ge4 118.3(3) . .
C43 C44 C45 121.0(4) . .
C43 C44 H44 119.5 . .
C45 C44 H44 119.5 . .
C46 C45 C44 119.4(4) . .
C46 C45 H45 120.3 . .
C44 C45 H45 120.3 . .
C47 C46 C45 120.3(3) . .
C47 C46 H46 119.8 . .
C45 C46 H46 119.8 . .
C46 C47 C48 119.7(4) . .
C46 C47 H47 120.1 . .
C48 C47 H47 120.1 . .
C43 C48 C47 121.5(4) . .
C43 C48 H48 119.2 . .
C47 C48 H48 119.2 . .
C54 C49 C50 118.0(3) . .
C54 C49 Ge4 119.7(3) . .
C50 C49 Ge4 122.1(3) . .
C51 C50 C49 121.0(4) . .
C51 C50 H50 119.5 . .
C49 C50 H50 119.5 . .
C50 C51 C52 120.0(5) . .
C50 C51 H51 120.0 . .
C52 C51 H51 120.0 . .
C53 C52 C51 120.2(4) . .
C53 C52 H52 119.9 . .
C51 C52 H52 119.9 . .
C52 C53 C54 119.9(4) . .
C52 C53 H53 120.1 . .
C54 C53 H53 120.1 . .
C53 C54 C49 120.9(4) . .
C53 C54 H54 119.6 . .
C49 C54 H54 119.6 . .
C56 C55 C57 119.7(6) . .
C56 C55 H55A 120.1 . .
C57 C55 H55A 120.1 . .
C55 C56 C57 120.5(5) . 2_557
C55 C56 H56A 119.8 . .
C57 C56 H56A 119.8 2_557 .
C55 C57 C56 119.8(6) . 2_557
C55 C57 H57A 120.1 . .
C56 C57 H57A 120.1 2_557 .
Ge4 Ge1 Ge2 116.25(2) . .
Ge4 Ge1 Ge3 112.958(18) . .
Ge2 Ge1 Ge3 120.42(2) . .
Ge4 Ge1 I1 99.444(18) . .
Ge2 Ge1 I1 101.510(16) . .
Ge3 Ge1 I1 101.459(18) . .
C1 Ge2 C13 108.60(16) . .
C1 Ge2 C7 109.10(15) . .
C13 Ge2 C7 106.47(15) . .
C1 Ge2 Ge1 109.00(9) . .
C13 Ge2 Ge1 112.23(10) . .
C7 Ge2 Ge1 111.35(10) . .
C31 Ge3 C25 107.83(15) . .
C31 Ge3 C19 106.33(15) . .
C25 Ge3 C19 111.01(16) . .
C31 Ge3 Ge1 111.97(12) . .
C25 Ge3 Ge1 109.04(11) . .
C19 Ge3 Ge1 110.63(11) . .
C43 Ge4 C49 111.16(14) . .
C43 Ge4 C37 103.54(15) . .
C49 Ge4 C37 105.85(15) . .
C43 Ge4 Ge1 110.05(10) . .
C49 Ge4 Ge1 110.06(12) . .
C37 Ge4 Ge1 115.97(10) . .

loop_
_geom_bond_atom_site_label_1
_geom_bond_atom_site_label_2
_geom_bond_distance
_geom_bond_site_symmetry_2
C1 C2 1.400(5) .
C1 C6 1.398(5) .
C1 Ge2 1.951(4) .
C2 C3 1.381(6) .
C2 H2 0.9500 .
C3 C4 1.380(6) .
C3 H3 0.9500 .
C4 C5 1.375(6) .
C4 H4 0.9500 .
C5 C6 1.378(6) .
C5 H5 0.9500 .
C6 H6 0.9500 .
C7 C12 1.392(5) .
C7 C8 1.401(5) .
C7 Ge2 1.956(4) .
C8 C9 1.386(5) .
C8 H8 0.9500 .
C9 C10 1.379(5) .
C9 H9 0.9500 .
C10 C11 1.385(5) .
C10 H10 0.9500 .
C11 C12 1.381(5) .
C11 H11 0.9500 .
C12 H12 0.9500 .
C13 C18 1.393(5) .
C13 C14 1.403(5) .
C13 Ge2 1.954(3) .
C14 C15 1.385(5) .
C14 H14 0.9500 .
C15 C16 1.379(6) .
C15 H15 0.9500 .
C16 C17 1.393(5) .
C16 H16 0.9500 .
C17 C18 1.371(5) .
C17 H17 0.9500 .
C18 H18 0.9500 .
C19 C20 1.390(5) .
C19 C24 1.398(5) .
C19 Ge3 1.957(4) .
C20 C21 1.388(5) .
C20 H20 0.9500 .
C21 C22 1.378(6) .
C21 H21 0.9500 .
C22 C23 1.383(5) .
C22 H22 0.9500 .
C23 C24 1.389(5) .
C23 H23 0.9500 .
C24 H24 0.9500 .
C25 C26 1.392(5) .
C25 C30 1.401(5) .
C25 Ge3 1.949(4) .
C26 C27 1.393(5) .
C26 H26 0.9500 .
C27 C28 1.394(6) .
C27 H27 0.9500 .
C28 C29 1.387(6) .
C28 H28 0.9500 .
C29 C30 1.387(5) .
C29 H29 0.9500 .
C30 H30 0.9500 .
C31 C32 1.396(5) .
C31 C36 1.393(5) .
C31 Ge3 1.946(3) .
C32 C33 1.397(5) .
C32 H32 0.9500 .
C33 C34 1.381(5) .
C33 H33 0.9500 .
C34 C35 1.383(5) .
C34 H34 0.9500 .
C35 C36 1.387(5) .
C35 H35 0.9500 .
C36 H36 0.9500 .
C37 C38 1.377(5) .
C37 C42 1.381(5) .
C37 Ge4 1.960(4) .
C38 C39 1.392(6) .
C38 H38 0.9500 .
C39 C40 1.373(6) .
C39 H39 0.9500 .
C40 C41 1.374(6) .
C40 H40 0.9500 .
C41 C42 1.376(6) .
C41 H41 0.9500 .
C42 H42 0.9500 .
C43 C48 1.388(5) .
C43 C44 1.393(5) .
C43 Ge4 1.953(3) .
C44 C45 1.394(5) .
C44 H44 0.9500 .
C45 C46 1.385(5) .
C45 H45 0.9500 .
C46 C47 1.378(5) .
C46 H46 0.9500 .
C47 C48 1.383(5) .
C47 H47 0.9500 .
C48 H48 0.9500 .
C49 C54 1.397(5) .
C49 C50 1.396(5) .
C49 Ge4 1.953(4) .
C50 C51 1.385(5) .
C50 H50 0.9500 .
C51 C52 1.380(7) .
C51 H51 0.9500 .
C52 C53 1.379(7) .
C52 H52 0.9500 .
C53 C54 1.391(5) .
C53 H53 0.9500 .
C54 H54 0.9500 .
C55 C56 1.364(8) .
C55 C57 1.371(7) .
C55 H55A 0.9500 .
C56 C57 1.389(7) 2_557
C56 H56A 0.9500 .
C57 C56 1.389(7) 2_557
C57 H57A 0.9500 .
Ge1 Ge4 2.4595(6) .
Ge1 Ge2 2.4728(5) .
Ge1 Ge3 2.4744(6) .
Ge1 I1 2.5868(5) .
